data_7050161
loop_
_publ_author_name
'Jerzy Zon'
'Nikolaus Amrhein'
'Roman Gancarz'
'Maria Kucharska-Zon'
'R. Latajka'
'Piotr Miziak'
W.Sawka-Dobrowolska
'Wojciech Szczepanik'
'Borys Szefczyk'

_publ_section_title
;
Experimental and ab initio calculated structures of
2-aminoindan-2-phosphonic acid, a potent inhibitor of phenylalanine
ammonia-lyase, and theoretical studies of its binding to the model
enzyme structure
;
_journal_name_full 'New J.Chem.(Nouv.J.Chim.)'
_journal_year 2004
_chemical_formula_moiety 'C9 H12 N O3 P,  (H20)'
_chemical_formula_sum 'C9 H14 N O4 P'
_chemical_formula_weight 231.18
_space_group_IT_number 14
_symmetry_cell_setting monoclinic
_symmetry_space_group_name_Hall '-P 2yn'
_symmetry_space_group_name_H-M 'P 1 21/n 1'
_atom_sites_solution_hydrogens geom
_atom_sites_solution_primary direct
_atom_sites_solution_secondary difmap
_cell_angle_alpha 90.00
_cell_angle_beta 119.09(2)
_cell_angle_gamma 90.00
_cell_formula_units_Z 4
_cell_length_a 13.261(2)
_cell_length_b 6.604(2)
_cell_length_c 13.588(2)
_cell_measurement_reflns_used 45
_cell_measurement_temperature 293(2)
_cell_measurement_theta_max 30
_cell_measurement_theta_min 18
_cell_volume 1039.9(4)
_diffrn_ambient_temperature 293(2)
_diffrn_detector_area_resol_mean ?
_diffrn_measurement_device_type 'Kuma KM4 automatic diffractometer'
_diffrn_measurement_method \w/2\q
_diffrn_radiation_monochromator graphite
_diffrn_radiation_source 'fine-focus sealed tube'
_diffrn_radiation_type CuK\a
_diffrn_radiation_wavelength 1.54180
_diffrn_reflns_av_R_equivalents 0.0244
_diffrn_reflns_av_sigmaI/netI 0.0186
_diffrn_reflns_limit_h_max 16
_diffrn_reflns_limit_h_min -16
_diffrn_reflns_limit_k_max 8
_diffrn_reflns_limit_k_min 0
_diffrn_reflns_limit_l_max 15
_diffrn_reflns_limit_l_min -17
_diffrn_reflns_number 2487
_diffrn_reflns_theta_max 81.73
_diffrn_reflns_theta_min 3.82
_diffrn_standards_decay_% 2.6
_diffrn_standards_interval_count 100
_diffrn_standards_interval_time ?
_diffrn_standards_number 3
_exptl_absorpt_coefficient_mu 2.342
_exptl_absorpt_correction_T_max ?
_exptl_absorpt_correction_T_min ?
_exptl_absorpt_correction_type none
_exptl_crystal_colour colourless
_exptl_crystal_density_diffrn 1.477
_exptl_crystal_density_meas ?
_exptl_crystal_density_method 'not measured'
_exptl_crystal_description 'platy shape'
_exptl_crystal_F_000 488
_exptl_crystal_size_max 0.30
_exptl_crystal_size_mid 0.25
_exptl_crystal_size_min 0.20
_refine_ls_extinction_coef 0.0011(5)
_refine_ls_extinction_expression Fc^*^=kFc[1+0.001xFc^2^\l^3^/sin(2\q)]^-1/4^
_refine_ls_extinction_method SHELXL
_refine_ls_goodness_of_fit_ref 1.040
_refine_ls_hydrogen_treatment mixed
_refine_ls_matrix_type full
_refine_ls_number_parameters 193
_refine_ls_number_reflns 1871
_refine_ls_number_restraints 0
_refine_ls_restrained_S_all 1.040
_refine_ls_R_factor_all 0.0510
_refine_ls_R_factor_gt 0.0398
_refine_ls_shift/su_max 0.000
_refine_ls_shift/su_mean 0.000
_refine_ls_structure_factor_coef Fsqd
_refine_ls_weighting_details 'w=1/[\s^2^(Fo^2^)+(0.0825P)^2^+0.4161P] where P=(Fo^2^+2Fc^2^)/3'
_refine_ls_weighting_scheme calc
_refine_ls_wR_factor_gt 0.1097
_refine_ls_wR_factor_ref 0.1140
_reflns_number_gt 1773
_reflns_number_total 1871
_reflns_threshold_expression >2sigma(I)
_cod_depositor_comments
;
The following automatic conversions were performed:

'_refine_ls_weighting_scheme' value 'calc
w=1/[\s^2^(Fo^2^)+(0.0825P)^2^+0.4161P] where P=(Fo^2^+2Fc^2^)/3' was
changed to 'calc'. New tag '_refine_ls_weighting_details' was
created. The value of the new tag was set to
'w=1/[\s^2^(Fo^2^)+(0.0825P)^2^+0.4161P] where P=(Fo^2^+2Fc^2^)/3'.

Automatic conversion script
Id: cif_fix_values 3143 2015-03-26 13:38:13Z robertas 
;
_cod_original_sg_symbol_H-M 'P 21/n'
_cod_database_code 7050161

loop_
_symmetry_equiv_pos_as_xyz
'x, y, z'
'-x+1/2, y+1/2, -z+1/2'
'-x, -y, -z'
'x-1/2, -y-1/2, z-1/2'

loop_
_atom_site_label
_atom_site_type_symbol
_atom_site_fract_x
_atom_site_fract_y
_atom_site_fract_z
_atom_site_U_iso_or_equiv
_atom_site_adp_type
_atom_site_occupancy
_atom_site_calc_flag
_atom_site_refinement_flags
_atom_site_disorder_assembly
_atom_site_disorder_group
P1 P 0.40931(4) 0.22060(8) 0.31713(3) 0.02291(18) Uani 1 d . . .
O1 O 0.53549(12) 0.3051(3) 0.36321(12) 0.0325(4) Uani 1 d . . .
O2 O 0.41722(12) -0.0021(2) 0.33666(12) 0.0313(3) Uani 1 d . . .
O3 O 0.34430(12) 0.3390(2) 0.36215(11) 0.0308(4) Uani 1 d . . .
OW O 0.57524(15) 0.6875(3) 0.40837(14) 0.0380(4) Uani 1 d . . .
N1 N 0.21228(14) 0.2280(3) 0.11591(13) 0.0251(4) Uani 1 d . . .
C1 C 0.38594(18) 0.1171(3) 0.10671(17) 0.0291(4) Uani 1 d . . .
C2 C 0.33990(15) 0.2636(3) 0.16458(14) 0.0225(4) Uani 1 d . . .
C3 C 0.35424(16) 0.4778(3) 0.12669(15) 0.0267(4) Uani 1 d . . .
C4 C 0.35307(16) 0.4376(3) 0.01644(15) 0.0265(4) Uani 1 d . . .
C5 C 0.34189(18) 0.5755(4) -0.06491(17) 0.0341(5) Uani 1 d . . .
C6 C 0.35284(18) 0.5068(4) -0.15657(17) 0.0396(6) Uani 1 d . . .
C7 C 0.37197(18) 0.3050(4) -0.16696(17) 0.0380(5) Uani 1 d . . .
C8 C 0.38125(17) 0.1660(4) -0.08644(16) 0.0330(5) Uani 1 d . . .
C9 C 0.37209(16) 0.2346(3) 0.00594(15) 0.0267(4) Uani 1 d . . .
H1 H 0.536(3) 0.426(7) 0.370(3) 0.050(7) Uiso 1 d . . .
H2 H 0.175(2) 0.244(4) 0.042(2) 0.024(6) Uiso 1 d . . .
H3 H 0.196(2) 0.104(5) 0.130(2) 0.038(7) Uiso 1 d . . .
H4 H 0.177(2) 0.314(5) 0.136(2) 0.037(7) Uiso 1 d . . .
H5 H 0.330(2) 0.715(5) -0.058(2) 0.034(7) Uiso 1 d . . .
H6 H 0.347(3) 0.603(5) -0.217(3) 0.052(8) Uiso 1 d . . .
H7 H 0.373(3) 0.262(5) -0.233(3) 0.044(8) Uiso 1 d . . .
H8 H 0.393(2) 0.014(4) -0.095(2) 0.037(7) Uiso 1 d . . .
H11 H 0.473(2) 0.091(4) 0.163(2) 0.036(6) Uiso 1 d . . .
H12 H 0.345(2) -0.013(4) 0.094(2) 0.030(6) Uiso 1 d . . .
H31 H 0.296(2) 0.576(4) 0.122(2) 0.030(6) Uiso 1 d . . .
H32 H 0.429(2) 0.540(4) 0.184(2) 0.027(6) Uiso 1 d . . .
H1W H 0.531(3) 0.791(6) 0.379(3) 0.058(8) Uiso 1 d . . .
H2W H 0.607(3) 0.688(6) 0.479(4) 0.057(8) Uiso 1 d . . .
